data_2014506
loop_
_publ_author_name
'Su, Bi-Quan'
'Xian, Liang'
'Song, Hai-Bin'
'Sheng, Li'

_publ_section_title Chlorobis[<i>N</i>-ethoxycarbonyl-<i>N</i>'-(<i>p</i>-methoxyphenyl)thiourea-\k<i>S</i>]copper(I)
_journal_issue 12
_journal_name_full 'Acta Crystallographica Section C'
_journal_page_first m661
_journal_page_last m662
_journal_paper_doi 10.1107/S0108270104028215
_journal_volume 60
_journal_year 2004
_chemical_formula_iupac '[Cu Cl (C11 H14 N2 O3 S1)2]'
_chemical_formula_moiety 'C22 H28 Cl Cu N4 O6 S2'
_chemical_formula_sum 'C22 H28 Cl Cu N4 O6 S2'
_chemical_formula_weight 607.59
_chemical_name_systematic
;
Chlorobis[N-(ethoxycarbonyl)-N'-(p-methoxyphenyl)thiourea-\kS]copper(I)
;
_space_group_IT_number 33
_symmetry_cell_setting orthorhombic
_symmetry_space_group_name_Hall 'P 2c -2n'
_symmetry_space_group_name_H-M 'P n a 21'
_atom_sites_solution_hydrogens geom
_atom_sites_solution_primary direct
_atom_sites_solution_secondary difmap
_audit_creation_method SHELXL-97
_cell_angle_alpha 90.00
_cell_angle_beta 90.00
_cell_angle_gamma 90.00
_cell_formula_units_Z 4
_cell_length_a 13.648(3)
_cell_length_b 13.254(3)
_cell_length_c 15.358(6)
_cell_measurement_reflns_used 949
_cell_measurement_temperature 293(2)
_cell_measurement_theta_max 23.43
_cell_measurement_theta_min 2.52
_cell_volume 2778.1(14)
_computing_cell_refinement SMART
_computing_data_collection 'SMART (Bruker, 1998)'
_computing_data_reduction 'SAINT (Bruker, 1998)'
_computing_molecular_graphics 'SHELXT (Bruker, 1998)L'
_computing_publication_material SHELXTL
_computing_structure_refinement 'SHELXL97 (Sheldrick, 1997)'
_computing_structure_solution 'SHELXS97 (Sheldrick, 1990)'
_diffrn_ambient_temperature 293(2)
_diffrn_measured_fraction_theta_full 0.991
_diffrn_measured_fraction_theta_max 0.991
_diffrn_measurement_device_type 'Bruker SMART CCD area-detector'
_diffrn_measurement_method '\f and \w scans'
_diffrn_radiation_monochromator graphite
_diffrn_radiation_source 'fine-focus sealed tube'
_diffrn_radiation_type MoK\a
_diffrn_radiation_wavelength 0.71073
_diffrn_reflns_av_R_equivalents 0.0463
_diffrn_reflns_av_sigmaI/netI 0.0575
_diffrn_reflns_limit_h_max 16
_diffrn_reflns_limit_h_min -17
_diffrn_reflns_limit_k_max 10
_diffrn_reflns_limit_k_min -16
_diffrn_reflns_limit_l_max 18
_diffrn_reflns_limit_l_min -19
_diffrn_reflns_number 15513
_diffrn_reflns_theta_full 26.55
_diffrn_reflns_theta_max 26.55
_diffrn_reflns_theta_min 2.03
_exptl_absorpt_coefficient_mu 1.075
_exptl_absorpt_correction_T_max 0.824
_exptl_absorpt_correction_T_min 0.654
_exptl_absorpt_correction_type multi-scan
_exptl_absorpt_process_details '(SADABS; Bruker, 1998)'
_exptl_crystal_colour colorless
_exptl_crystal_density_diffrn 1.453
_exptl_crystal_density_meas ?
_exptl_crystal_density_method 'not measured'
_exptl_crystal_description block
_exptl_crystal_F_000 1256
_exptl_crystal_size_max 0.26
_exptl_crystal_size_mid 0.24
_exptl_crystal_size_min 0.18
_refine_diff_density_max 0.290
_refine_diff_density_min -0.471
_refine_ls_abs_structure_details 'Flack (1983), 2678 Friedel pairs'
_refine_ls_abs_structure_Flack 0.438(16)
_refine_ls_extinction_method none
_refine_ls_goodness_of_fit_ref 1.037
_refine_ls_hydrogen_treatment mixed
_refine_ls_matrix_type full
_refine_ls_number_parameters 342
_refine_ls_number_reflns 5690
_refine_ls_number_restraints 5
_refine_ls_restrained_S_all 1.037
_refine_ls_R_factor_all 0.0904
_refine_ls_R_factor_gt 0.0390
_refine_ls_shift/su_max 0.001
_refine_ls_shift/su_mean 0.000
_refine_ls_structure_factor_coef Fsqd
_refine_ls_weighting_details 'calc w=1/[\s^2^(Fo^2^)+(0.0408P)^2^] where P=(Fo^2^+2Fc^2^)/3'
_refine_ls_weighting_scheme calc
_refine_ls_wR_factor_gt 0.0775
_refine_ls_wR_factor_ref 0.0948
_reflns_number_gt 3568
_reflns_number_total 5690
_reflns_threshold_expression I>2\s(I)
_cod_data_source_file hj1031.cif
_cod_data_source_block I
_cod_depositor_comments
;
The following automatic conversions were performed:
'_symmetry_cell_setting' value 'Orthorhombic' changed to 'orthorhombic'
according to '/home/saulius/struct/CIF-dictionaries/cif_core.dic'
dictionary named 'cif_core.dic' version 2.4.1 from 2010-06-29.

Automatic conversion script
Id: cif_fix_enum 1527 2010-12-29 10:47:43Z saulius 

The following automatic conversions were performed:

'_symmetry_cell_setting' value 'Orthorhombic' changed to
'orthorhombic' according to
/home/saulius/struct/CIF-dictionaries/cif_core.dic dictionary named
'cif_core.dic' version 2.4.1 from 2010-06-29.

Automatic conversion script
Id: cif_fix_values 1715 2011-07-08 13:25:40Z adriana 

The following automatic conversions were performed:

'_exptl_crystal_density_meas' value 'NONE' was changed to '?' - the
value is perceived as not measured.

Automatic conversion script
Id: cif_fix_values 3008 2015-01-20 13:52:24Z robertas 
;
_cod_original_cell_volume 2778.1(13)
_cod_database_code 2014506
_cod_database_fobs_code 2014506

loop_
_symmetry_equiv_pos_as_xyz
'x, y, z'
'-x, -y, z+1/2'
'x+1/2, -y+1/2, z'
'-x+1/2, y+1/2, z+1/2'

loop_
_atom_site_label
_atom_site_fract_x
_atom_site_fract_y
_atom_site_fract_z
_atom_site_U_iso_or_equiv
_atom_site_adp_type
_atom_site_calc_flag
_atom_site_refinement_flags
_atom_site_occupancy
_atom_site_disorder_assembly
_atom_site_disorder_group
_atom_site_type_symbol
Cu1 0.13153(3) 0.13893(3) 0.04286(6) 0.05104(15) Uani d . 1 . . Cu
Cl1 0.12961(8) 0.30854(6) 0.04538(18) 0.0680(3) Uani d . 1 . . Cl
S1 0.25076(8) 0.05389(8) 0.10676(9) 0.0509(3) Uani d . 1 . . S
S2 0.01256(8) 0.05482(8) -0.02238(9) 0.0583(4) Uani d . 1 . . S
O1 0.5380(2) -0.2942(3) 0.2340(2) 0.0639(10) Uani d . 1 . . O
O2 0.4578(2) 0.2951(3) 0.2146(3) 0.0674(10) Uani d . 1 . . O
O3 0.3396(3) 0.3981(3) 0.1651(3) 0.0615(11) Uani d . 1 . . O
O4 -0.2819(2) -0.2938(3) -0.1406(3) 0.0654(11) Uani d . 1 . . O
O5 -0.2006(2) 0.2941(3) -0.1222(3) 0.0640(10) Uani d . 1 . . O
O6 -0.0826(3) 0.3974(3) -0.0729(3) 0.0568(10) Uani d . 1 . . O
N1 0.4173(3) 0.1013(3) 0.1835(3) 0.0537(11) Uani d D 1 . . N
H1 0.460(3) 0.146(3) 0.201(3) 0.064 Uiso d D 1 . . H
N2 0.3204(3) 0.2353(3) 0.1454(4) 0.0483(12) Uani d D 1 . . N
H2 0.269(2) 0.253(3) 0.116(3) 0.058 Uiso d D 1 . . H
N3 -0.1602(3) 0.1002(4) -0.0869(3) 0.0554(12) Uani d D 1 . . N
H3 -0.205(3) 0.145(3) -0.098(3) 0.067 Uiso d D 1 . . H
N4 -0.0631(3) 0.2356(3) -0.0516(3) 0.0465(11) Uani d D 1 . . N
H4 -0.0071(19) 0.255(3) -0.030(3) 0.056 Uiso d D 1 . . H
C1 0.6196(4) -0.3328(6) 0.1880(5) 0.088(2) Uani d . 1 . . C
H1A 0.6057 -0.3327 0.1267 0.132 Uiso calc R 1 . . H
H1B 0.6326 -0.4005 0.2068 0.132 Uiso calc R 1 . . H
H1C 0.6759 -0.2913 0.1992 0.132 Uiso calc R 1 . . H
C2 0.5097(3) -0.1970(4) 0.2168(4) 0.0494(14) Uani d . 1 . . C
C3 0.4284(3) -0.1624(4) 0.2605(3) 0.0549(13) Uani d . 1 . . C
H3A 0.3949 -0.2053 0.2980 0.066 Uiso calc R 1 . . H
C4 0.3966(3) -0.0664(4) 0.2494(3) 0.0551(12) Uani d . 1 . . C
H4A 0.3418 -0.0438 0.2795 0.066 Uiso calc R 1 . . H
C5 0.4456(3) -0.0019(4) 0.1935(3) 0.0456(12) Uani d . 1 . . C
C6 0.5263(4) -0.0353(4) 0.1507(3) 0.0588(13) Uani d . 1 . . C
H6 0.5600 0.0082 0.1138 0.071 Uiso calc R 1 . . H
C7 0.5589(3) -0.1333(4) 0.1612(4) 0.0593(14) Uani d . 1 . . C
H7 0.6137 -0.1559 0.1309 0.071 Uiso calc R 1 . . H
C8 0.3356(4) 0.1332(4) 0.1487(3) 0.0439(12) Uani d . 1 . . C
C9 0.3818(4) 0.3096(4) 0.1793(3) 0.0550(12) Uani d . 1 . . C
C10 0.3926(4) 0.4870(4) 0.1952(4) 0.0729(16) Uani d . 1 . . C
H10A 0.4041 0.4829 0.2574 0.087 Uiso calc R 1 . . H
H10B 0.4553 0.4921 0.1659 0.087 Uiso calc R 1 . . H
C11 0.3320(5) 0.5746(4) 0.1750(6) 0.118(3) Uani d . 1 . . C
H11A 0.3241 0.5798 0.1131 0.177 Uiso calc R 1 . . H
H11B 0.3632 0.6344 0.1967 0.177 Uiso calc R 1 . . H
H11C 0.2690 0.5670 0.2020 0.177 Uiso calc R 1 . . H
C12 -0.3559(5) -0.3367(6) -0.0884(5) 0.094(2) Uani d . 1 . . C
H12A -0.3371 -0.3326 -0.0283 0.141 Uiso calc R 1 . . H
H12B -0.3648 -0.4061 -0.1043 0.141 Uiso calc R 1 . . H
H12C -0.4161 -0.3006 -0.0971 0.141 Uiso calc R 1 . . H
C13 -0.2540(3) -0.1967(4) -0.1233(4) 0.0469(13) Uani d . 1 . . C
C14 -0.3016(3) -0.1339(4) -0.0655(4) 0.0593(13) Uani d . 1 . . C
H14 -0.3562 -0.1572 -0.0352 0.071 Uiso calc R 1 . . H
C15 -0.2687(3) -0.0367(4) -0.0523(3) 0.0563(13) Uani d . 1 . . C
H15 -0.3003 0.0052 -0.0126 0.068 Uiso calc R 1 . . H
C16 -0.1893(3) -0.0023(4) -0.0979(3) 0.0445(12) Uani d . 1 . . C
C17 -0.1411(3) -0.0645(3) -0.1552(3) 0.0480(11) Uani d . 1 . . C
H17 -0.0865 -0.0412 -0.1852 0.058 Uiso calc R 1 . . H
C18 -0.1741(3) -0.1620(3) -0.1682(3) 0.0509(12) Uani d . 1 . . C
H18 -0.1420 -0.2041 -0.2074 0.061 Uiso calc R 1 . . H
C19 -0.0764(3) 0.1341(4) -0.0563(3) 0.0455(12) Uani d . 1 . . C
C20 -0.1239(3) 0.3094(4) -0.0861(3) 0.0486(12) Uani d . 1 . . C
C21 -0.1336(4) 0.4854(4) -0.1089(4) 0.0656(14) Uani d . 1 . . C
H21A -0.1992 0.4901 -0.0850 0.079 Uiso calc R 1 . . H
H21B -0.1384 0.4799 -0.1717 0.079 Uiso calc R 1 . . H
C22 -0.0756(5) 0.5749(4) -0.0846(5) 0.091(2) Uani d . 1 . . C
H22A -0.0795 0.5852 -0.0229 0.137 Uiso calc R 1 . . H
H22B -0.1011 0.6331 -0.1142 0.137 Uiso calc R 1 . . H
H22C -0.0085 0.5649 -0.1011 0.137 Uiso calc R 1 . . H

loop_
_atom_site_aniso_label
_atom_site_aniso_U_11
_atom_site_aniso_U_22
_atom_site_aniso_U_33
_atom_site_aniso_U_12
_atom_site_aniso_U_13
_atom_site_aniso_U_23
Cu1 0.0421(3) 0.0469(2) 0.0641(3) 0.0012(3) -0.0088(3) -0.0012(5)
Cl1 0.0542(6) 0.0410(5) 0.1089(9) 0.0010(5) -0.0220(7) -0.0001(14)
S1 0.0452(6) 0.0429(6) 0.0645(8) -0.0017(5) -0.0121(6) 0.0003(6)
S2 0.0469(7) 0.0412(6) 0.0867(10) 0.0069(5) -0.0218(7) -0.0072(7)
O1 0.066(2) 0.054(3) 0.071(3) 0.0085(18) 0.009(2) 0.009(2)
O2 0.049(2) 0.061(3) 0.092(3) -0.0015(18) -0.022(2) -0.010(2)
O3 0.056(2) 0.041(3) 0.087(3) -0.007(2) -0.020(2) -0.002(2)
O4 0.073(2) 0.054(3) 0.069(3) -0.016(2) 0.002(2) -0.002(2)
O5 0.045(2) 0.056(2) 0.091(3) 0.0059(17) -0.019(2) 0.017(2)
O6 0.052(2) 0.041(2) 0.077(3) 0.0091(18) -0.003(2) 0.0073(19)
N1 0.041(3) 0.048(3) 0.072(3) 0.001(2) -0.015(2) -0.004(2)
N2 0.040(2) 0.045(3) 0.060(3) -0.004(2) -0.011(2) -0.003(2)
N3 0.041(3) 0.047(3) 0.079(4) 0.009(2) -0.013(2) 0.004(2)
N4 0.043(2) 0.037(2) 0.060(3) 0.0061(19) -0.013(2) 0.000(2)
C1 0.101(5) 0.073(5) 0.090(5) 0.034(4) 0.027(4) 0.011(4)
C2 0.044(3) 0.053(4) 0.051(3) 0.001(2) -0.006(3) 0.002(3)
C3 0.050(3) 0.058(3) 0.057(3) 0.000(2) 0.006(2) 0.011(2)
C4 0.041(3) 0.067(3) 0.057(3) 0.006(3) 0.008(2) -0.001(3)
C5 0.034(3) 0.050(3) 0.053(3) 0.006(2) -0.003(2) -0.003(2)
C6 0.058(3) 0.055(3) 0.064(3) -0.006(3) 0.006(3) 0.014(2)
C7 0.047(3) 0.066(4) 0.065(4) 0.010(3) 0.013(3) 0.006(3)
C8 0.036(2) 0.049(3) 0.047(3) -0.001(2) 0.003(2) -0.001(3)
C9 0.049(3) 0.059(3) 0.057(3) -0.004(3) 0.000(3) -0.004(3)
C10 0.067(4) 0.057(3) 0.094(4) -0.021(3) -0.018(3) -0.009(3)
C11 0.084(4) 0.059(4) 0.211(9) 0.002(3) -0.051(5) -0.034(5)
C12 0.114(5) 0.069(5) 0.099(6) -0.047(4) 0.017(4) 0.010(4)
C13 0.041(3) 0.046(3) 0.054(3) -0.004(2) -0.005(2) 0.002(3)
C14 0.051(3) 0.061(3) 0.066(3) -0.009(3) 0.014(3) 0.002(3)
C15 0.046(3) 0.064(3) 0.059(3) -0.003(2) 0.009(2) -0.007(3)
C16 0.034(3) 0.043(3) 0.057(3) 0.000(2) -0.009(2) 0.005(2)
C17 0.041(3) 0.051(3) 0.052(3) -0.002(2) 0.003(2) 0.008(2)
C18 0.046(3) 0.056(3) 0.051(3) 0.001(2) 0.002(2) -0.002(2)
C19 0.044(3) 0.043(3) 0.049(3) -0.001(2) -0.003(2) -0.006(2)
C20 0.049(3) 0.042(3) 0.056(3) 0.006(3) 0.009(3) 0.005(2)
C21 0.069(4) 0.051(3) 0.076(4) 0.011(3) 0.001(3) 0.015(3)
C22 0.098(5) 0.048(3) 0.127(6) 0.009(3) -0.017(4) 0.016(4)

loop_
_atom_type_symbol
_atom_type_description
_atom_type_scat_dispersion_real
_atom_type_scat_dispersion_imag
_atom_type_scat_source
C C 0.0033 0.0016 'International Tables Vol C Tables 4.2.6.8 and 6.1.1.4'
H H 0.0000 0.0000 'International Tables Vol C Tables 4.2.6.8 and 6.1.1.4'
N N 0.0061 0.0033 'International Tables Vol C Tables 4.2.6.8 and 6.1.1.4'
O O 0.0106 0.0060 'International Tables Vol C Tables 4.2.6.8 and 6.1.1.4'
S S 0.1246 0.1234 'International Tables Vol C Tables 4.2.6.8 and 6.1.1.4'
Cl Cl 0.1484 0.1585 'International Tables Vol C Tables 4.2.6.8 and 6.1.1.4'
Cu Cu 0.3201 1.2651 'International Tables Vol C Tables 4.2.6.8 and 6.1.1.4'

loop_
_geom_angle_atom_site_label_1
_geom_angle_atom_site_label_2
_geom_angle_atom_site_label_3
_geom_angle
_geom_angle_publ_flag
S1 Cu1 S2 119.03(4) yes
S1 Cu1 Cl1 120.72(5) yes
S2 Cu1 Cl1 120.24(5) yes
C8 S1 Cu1 110.89(18) ?
C19 S2 Cu1 110.77(17) ?
C2 O1 C1 117.7(4) ?
C9 O3 C10 116.6(4) ?
C13 O4 C12 118.0(4) ?
C20 O6 C21 116.5(4) ?
C8 N1 C5 125.7(4) ?
C8 N1 H1 119(3) ?
C5 N1 H1 116(3) ?
C8 N2 C9 126.3(4) ?
C8 N2 H2 114(3) ?
C9 N2 H2 119(3) ?
C19 N3 C16 127.6(4) ?
C19 N3 H3 117(3) ?
C16 N3 H3 115(3) ?
C19 N4 C20 126.7(4) ?
C19 N4 H4 115(3) ?
C20 N4 H4 118(3) ?
O1 C1 H1A 109.5 ?
O1 C1 H1B 109.5 ?
H1A C1 H1B 109.5 ?
O1 C1 H1C 109.5 ?
H1A C1 H1C 109.5 ?
H1B C1 H1C 109.5 ?
O1 C2 C3 116.5(4) ?
O1 C2 C7 124.0(4) ?
C3 C2 C7 119.5(5) ?
C4 C3 C2 120.7(5) ?
C4 C3 H3A 119.7 ?
C2 C3 H3A 119.7 ?
C3 C4 C5 120.3(4) ?
C3 C4 H4A 119.9 ?
C5 C4 H4A 119.9 ?
C6 C5 C4 119.3(4) ?
C6 C5 N1 118.7(4) ?
C4 C5 N1 121.9(4) ?
C5 C6 C7 120.8(5) ?
C5 C6 H6 119.6 ?
C7 C6 H6 119.6 ?
C2 C7 C6 119.4(4) ?
C2 C7 H7 120.3 ?
C6 C7 H7 120.3 ?
N1 C8 N2 117.6(5) ?
N1 C8 S1 122.7(4) ?
N2 C8 S1 119.7(4) ?
O2 C9 O3 126.8(5) ?
O2 C9 N2 125.7(5) ?
O3 C9 N2 107.6(5) ?
C11 C10 O3 107.1(4) ?
C11 C10 H10A 110.3 ?
O3 C10 H10A 110.3 ?
C11 C10 H10B 110.3 ?
O3 C10 H10B 110.3 ?
H10A C10 H10B 108.5 ?
C10 C11 H11A 109.5 ?
C10 C11 H11B 109.5 ?
H11A C11 H11B 109.5 ?
C10 C11 H11C 109.5 ?
H11A C11 H11C 109.5 ?
H11B C11 H11C 109.5 ?
O4 C12 H12A 109.5 ?
O4 C12 H12B 109.5 ?
H12A C12 H12B 109.5 ?
O4 C12 H12C 109.5 ?
H12A C12 H12C 109.5 ?
H12B C12 H12C 109.5 ?
O4 C13 C18 116.1(4) ?
O4 C13 C14 124.1(4) ?
C18 C13 C14 119.8(4) ?
C15 C14 C13 120.3(4) ?
C15 C14 H14 119.8 ?
C13 C14 H14 119.8 ?
C16 C15 C14 119.6(5) ?
C16 C15 H15 120.2 ?
C14 C15 H15 120.2 ?
C15 C16 C17 120.4(5) ?
C15 C16 N3 118.5(5) ?
C17 C16 N3 121.0(4) ?
C16 C17 C18 119.8(4) ?
C16 C17 H17 120.1 ?
C18 C17 H17 120.1 ?
C13 C18 C17 120.0(4) ?
C13 C18 H18 120.0 ?
C17 C18 H18 120.0 ?
N3 C19 N4 118.2(4) ?
N3 C19 S2 121.5(4) ?
N4 C19 S2 120.2(3) ?
O5 C20 O6 126.5(5) ?
O5 C20 N4 125.3(5) ?
O6 C20 N4 108.2(4) ?
O6 C21 C22 106.9(4) ?
O6 C21 H21A 110.3 ?
C22 C21 H21A 110.3 ?
O6 C21 H21B 110.3 ?
C22 C21 H21B 110.3 ?
H21A C21 H21B 108.6 ?
C21 C22 H22A 109.5 ?
C21 C22 H22B 109.5 ?
H22A C22 H22B 109.5 ?
C21 C22 H22C 109.5 ?
H22A C22 H22C 109.5 ?
H22B C22 H22C 109.5 ?

loop_
_geom_bond_atom_site_label_1
_geom_bond_atom_site_label_2
_geom_bond_site_symmetry_2
_geom_bond_distance
_geom_bond_publ_flag
Cu1 S1 . 2.2095(13) yes
Cu1 S2 . 2.2098(13) yes
Cu1 Cl1 . 2.2484(10) yes
S1 C8 . 1.691(5) ?
S2 C19 . 1.689(5) ?
O1 C2 . 1.370(6) ?
O1 C1 . 1.415(6) ?
O2 C9 . 1.186(5) ?
O3 C9 . 1.325(7) ?
O3 C10 . 1.458(6) ?
O4 C13 . 1.367(6) ?
O4 C12 . 1.409(6) ?
O5 C20 . 1.202(5) ?
O6 C20 . 1.311(6) ?
O6 C21 . 1.465(6) ?
N1 C8 . 1.307(6) ?
N1 C5 . 1.429(6) ?
N1 H1 . 0.865(10) ?
N2 C8 . 1.370(6) ?
N2 C9 . 1.394(7) ?
N2 H2 . 0.864(10) ?
N3 C19 . 1.315(7) ?
N3 C16 . 1.425(7) ?
N3 H3 . 0.870(10) ?
N4 C19 . 1.359(6) ?
N4 C20 . 1.387(6) ?
N4 H4 . 0.870(10) ?
C1 H1A . 0.9600 ?
C1 H1B . 0.9600 ?
C1 H1C . 0.9600 ?
C2 C3 . 1.376(6) ?
C2 C7 . 1.377(7) ?
C3 C4 . 1.354(6) ?
C3 H3A . 0.9300 ?
C4 C5 . 1.385(6) ?
C4 H4A . 0.9300 ?
C5 C6 . 1.357(6) ?
C6 C7 . 1.382(6) ?
C6 H6 . 0.9300 ?
C7 H7 . 0.9300 ?
C10 C11 . 1.458(8) ?
C10 H10A . 0.9700 ?
C10 H10B . 0.9700 ?
C11 H11A . 0.9600 ?
C11 H11B . 0.9600 ?
C11 H11C . 0.9600 ?
C12 H12A . 0.9600 ?
C12 H12B . 0.9600 ?
C12 H12C . 0.9600 ?
C13 C18 . 1.369(6) ?
C13 C14 . 1.380(7) ?
C14 C15 . 1.380(6) ?
C14 H14 . 0.9300 ?
C15 C16 . 1.369(6) ?
C15 H15 . 0.9300 ?
C16 C17 . 1.375(7) ?
C17 C18 . 1.383(6) ?
C17 H17 . 0.9300 ?
C18 H18 . 0.9300 ?
C21 C22 . 1.474(7) ?
C21 H21A . 0.9700 ?
C21 H21B . 0.9700 ?
C22 H22A . 0.9600 ?
C22 H22B . 0.9600 ?
C22 H22C . 0.9600 ?

loop_
_geom_hbond_atom_site_label_D
_geom_hbond_atom_site_label_H
_geom_hbond_atom_site_label_A
_geom_hbond_distance_DH
_geom_hbond_distance_HA
_geom_hbond_distance_DA
_geom_hbond_angle_DHA
N1 H1 O2 0.87(4) 1.99(4) 2.670(6) 134(4)
N2 H2 Cl1 0.87(3) 2.31(3) 3.175(5) 176(2)
N3 H3 O5 0.87(4) 2.01(4) 2.682(6) 133(4)
N4 H4 Cl1 0.87(3) 2.31(3) 3.174(4) 172(4)

loop_
_geom_torsion_atom_site_label_1
_geom_torsion_atom_site_label_2
_geom_torsion_atom_site_label_3
_geom_torsion_atom_site_label_4
_geom_torsion
S2 Cu1 S1 C8 177.77(19)
Cl1 Cu1 S1 C8 -3.0(2)
S1 Cu1 S2 C19 173.52(19)
Cl1 Cu1 S2 C19 -5.7(2)
C1 O1 C2 C3 178.1(5)
C1 O1 C2 C7 -3.7(7)
O1 C2 C3 C4 178.1(4)
C7 C2 C3 C4 -0.1(8)
C2 C3 C4 C5 0.3(7)
C3 C4 C5 C6 -0.8(7)
C3 C4 C5 N1 -176.7(4)
C8 N1 C5 C6 116.8(6)
C8 N1 C5 C4 -67.3(7)
C4 C5 C6 C7 1.1(8)
N1 C5 C6 C7 177.2(5)
O1 C2 C7 C6 -177.7(5)
C3 C2 C7 C6 0.5(8)
C5 C6 C7 C2 -1.0(8)
C5 N1 C8 N2 179.4(5)
C5 N1 C8 S1 -2.0(8)
C9 N2 C8 N1 -3.3(8)
C9 N2 C8 S1 178.0(4)
Cu1 S1 C8 N1 -174.2(4)
Cu1 S1 C8 N2 4.5(5)
C10 O3 C9 O2 0.7(8)
C10 O3 C9 N2 -179.6(5)
C8 N2 C9 O2 1.7(9)
C8 N2 C9 O3 -178.0(5)
C9 O3 C10 C11 -178.6(6)
C12 O4 C13 C18 172.3(5)
C12 O4 C13 C14 -8.5(8)
O4 C13 C14 C15 -179.6(5)
C18 C13 C14 C15 -0.5(8)
C13 C14 C15 C16 1.0(8)
C14 C15 C16 C17 -1.3(8)
C14 C15 C16 N3 176.4(4)
C19 N3 C16 C15 118.1(6)
C19 N3 C16 C17 -64.2(7)
C15 C16 C17 C18 1.2(7)
N3 C16 C17 C18 -176.5(4)
O4 C13 C18 C17 179.5(4)
C14 C13 C18 C17 0.3(7)
C16 C17 C18 C13 -0.7(7)
C16 N3 C19 N4 179.6(5)
C16 N3 C19 S2 -1.1(8)
C20 N4 C19 N3 -8.9(8)
C20 N4 C19 S2 171.8(4)
Cu1 S2 C19 N3 -171.2(4)
Cu1 S2 C19 N4 8.0(5)
C21 O6 C20 O5 -2.5(8)
C21 O6 C20 N4 177.0(4)
C19 N4 C20 O5 3.7(9)
C19 N4 C20 O6 -175.8(5)
C20 O6 C21 C22 178.8(5)
